data_7108507
loop_
_publ_author_name
'Qilong Zhu'
'Shengchang Xiang'
'Tianlu Sheng'
'Daqiang Yuan'
'Chaojun Shen'
'Chunhong Tan'
'Shengmin Hu'
'Xintao Wu'

_publ_section_title
;
 A series of goblet-like heterometallic pentanuclear [LnIIICuII4] clusters
 featuring ferromagnetic coupling and single-molecule magnet behavior
;
_journal_name_full Chem.Commun.
_journal_page_first 10736
_journal_paper_doi 10.1039/c2cc35935a
_journal_volume 48
_journal_year 2012
_chemical_formula_sum 'C18 H50 Cl2 Cu4 Gd N7 O43'
_chemical_formula_weight 1534.96
_chemical_name_systematic
;
?
;
_space_group_IT_number 62
_symmetry_cell_setting orthorhombic
_symmetry_space_group_name_Hall '-P 2ac 2n'
_symmetry_space_group_name_H-M 'P n m a'
_atom_sites_solution_hydrogens geom
_atom_sites_solution_primary direct
_atom_sites_solution_secondary difmap
_audit_creation_method SHELXL-97
_cell_angle_alpha 90.00
_cell_angle_beta 90.00
_cell_angle_gamma 90.00
_cell_formula_units_Z 4
_cell_length_a 14.565(5)
_cell_length_b 20.273(7)
_cell_length_c 16.053(6)
_cell_measurement_reflns_used 4585
_cell_measurement_temperature 293(2)
_cell_measurement_theta_max 27.4719
_cell_measurement_theta_min 2.0090
_cell_volume 4740(3)
_computing_cell_refinement 'CrystalClear (Rigaku Inc., 2007)'
_computing_data_collection 'CrystalClear (Rigaku Inc., 2007)'
_computing_data_reduction 'CrystalClear (Rigaku Inc., 2007)'
_computing_structure_refinement 'SHELXL-97 (Sheldrick, 1997)'
_computing_structure_solution 'SHELXS-97 (Sheldrick, 1990)'
_diffrn_ambient_temperature 293(2)
_diffrn_measured_fraction_theta_full 0.998
_diffrn_measured_fraction_theta_max 0.998
_diffrn_radiation_monochromator graphite
_diffrn_radiation_source 'fine-focus sealed tube'
_diffrn_radiation_type MoK\a
_diffrn_radiation_wavelength 0.71073
_diffrn_reflns_av_R_equivalents 0.0514
_diffrn_reflns_av_sigmaI/netI 0.0384
_diffrn_reflns_limit_h_max 17
_diffrn_reflns_limit_h_min -18
_diffrn_reflns_limit_k_max 26
_diffrn_reflns_limit_k_min -26
_diffrn_reflns_limit_l_max 20
_diffrn_reflns_limit_l_min -20
_diffrn_reflns_number 35828
_diffrn_reflns_theta_full 27.45
_diffrn_reflns_theta_max 27.45
_diffrn_reflns_theta_min 2.01
_exptl_absorpt_coefficient_mu 3.388
_exptl_absorpt_correction_T_max 1.0000
_exptl_absorpt_correction_T_min 0.6330
_exptl_absorpt_correction_type multi-scan
_exptl_absorpt_process_details 'SADABS (Sheldrick, 1996)'
_exptl_crystal_colour Blue
_exptl_crystal_density_diffrn 2.151
_exptl_crystal_density_method 'not measured'
_exptl_crystal_description Block
_exptl_crystal_F_000 3060
_exptl_crystal_size_max 0.2300
_exptl_crystal_size_mid 0.2000
_exptl_crystal_size_min 0.2000
_refine_diff_density_max 1.145
_refine_diff_density_min -0.952
_refine_diff_density_rms 0.167
_refine_ls_extinction_method none
_refine_ls_goodness_of_fit_ref 1.180
_refine_ls_hydrogen_treatment constr
_refine_ls_matrix_type full
_refine_ls_number_parameters 376
_refine_ls_number_reflns 5556
_refine_ls_number_restraints 0
_refine_ls_restrained_S_all 1.180
_refine_ls_R_factor_all 0.0529
_refine_ls_R_factor_gt 0.0443
_refine_ls_shift/su_max 0.000
_refine_ls_shift/su_mean 0.000
_refine_ls_structure_factor_coef Fsqd
_refine_ls_weighting_details 'calc w=1/[\s^2^(Fo^2^)+(0.0616P)^2^+0.7238P] where P=(Fo^2^+2Fc^2^)/3'
_refine_ls_weighting_scheme calc
_refine_ls_wR_factor_gt 0.1126
_refine_ls_wR_factor_ref 0.1232
_reflns_number_gt 4976
_reflns_number_total 5556
_reflns_threshold_expression >2sigma(I)
_cod_data_source_file c2cc35935a.txt
_cod_data_source_block a1
_cod_depositor_comments
;
The following automatic conversions were performed:

'_symmetry_cell_setting' value 'Orthorhombic' changed to
'orthorhombic' according to the built-in table from CIF Core
dictionary named 'cif_core.dic' version 2.4.1 from 2010-06-29.

Automatic conversion script
Id: cif_fix_values 1715 2011-07-08 13:25:40Z adriana 
;
_cod_original_sg_symbol_H-M Pnma
_cod_database_code 7108507

loop_
_symmetry_equiv_pos_as_xyz
'x, y, z'
'-x+1/2, -y, z+1/2'
'-x, y+1/2, -z'
'x+1/2, -y+1/2, -z+1/2'
'-x, -y, -z'
'x-1/2, y, -z-1/2'
'x, -y-1/2, z'
'-x-1/2, y-1/2, z-1/2'

loop_
_atom_site_label
_atom_site_type_symbol
_atom_site_fract_x
_atom_site_fract_y
_atom_site_fract_z
_atom_site_U_iso_or_equiv
_atom_site_adp_type
_atom_site_occupancy
_atom_site_symmetry_multiplicity
_atom_site_calc_flag
_atom_site_refinement_flags
_atom_site_disorder_assembly
_atom_site_disorder_group
Gd1 Gd 0.12858(2) 0.7500 0.103427(19) 0.02699(11) Uani 1 2 d S . .
Cu1 Cu 0.02315(5) 0.7500 -0.09224(5) 0.02712(18) Uani 1 2 d S . .
Cu2 Cu -0.04603(3) 0.64255(3) 0.03032(3) 0.02638(14) Uani 1 1 d . . .
Cu3 Cu -0.10818(5) 0.7500 0.15097(5) 0.02733(17) Uani 1 2 d S . .
Cl1 Cl 0.42252(9) 0.55125(8) 0.20305(11) 0.0600(4) Uani 1 1 d . . .
C1 C -0.2674(3) 0.5454(2) -0.0651(3) 0.0318(10) Uani 1 1 d . . .
C2 C -0.3203(3) 0.6176(2) -0.1763(3) 0.0384(11) Uani 1 1 d . . .
C3 C -0.3949(4) 0.6208(3) -0.0400(4) 0.0420(12) Uani 1 1 d . . .
C4 C -0.1880(3) 0.5475(2) -0.2017(3) 0.0375(11) Uani 1 1 d . . .
H4A H -0.2168 0.5319 -0.2524 0.045 Uiso 1 1 calc R . .
H4B H -0.1576 0.5102 -0.1757 0.045 Uiso 1 1 calc R . .
C5 C -0.1159(3) 0.5993(3) -0.2242(3) 0.0375(11) Uani 1 1 d . . .
H5A H -0.0690 0.5785 -0.2580 0.045 Uiso 1 1 calc R . .
H5B H -0.1450 0.6330 -0.2581 0.045 Uiso 1 1 calc R . .
C6 C -0.0699(3) 0.6326(2) -0.1510(3) 0.0281(9) Uani 1 1 d . . .
C7 C -0.3380(4) 0.5513(3) 0.0744(3) 0.0397(11) Uani 1 1 d . . .
H7A H -0.2984 0.5134 0.0821 0.048 Uiso 1 1 calc R . .
H7B H -0.4006 0.5375 0.0857 0.048 Uiso 1 1 calc R . .
C8 C -0.3110(3) 0.6047(2) 0.1365(3) 0.0353(10) Uani 1 1 d . . .
H8A H -0.3564 0.6396 0.1337 0.042 Uiso 1 1 calc R . .
H8B H -0.3139 0.5860 0.1920 0.042 Uiso 1 1 calc R . .
C9 C -0.2186(3) 0.6349(2) 0.1253(3) 0.0284(9) Uani 1 1 d . . .
N1 N -0.3850(3) 0.6403(2) -0.1216(3) 0.0428(10) Uani 1 1 d . . .
H1A H -0.4230 0.6695 -0.1398 0.051 Uiso 1 1 calc R . .
N2 N -0.2596(3) 0.57227(18) -0.1450(2) 0.0330(8) Uani 1 1 d . . .
N3 N -0.3314(3) 0.57397(19) -0.0130(3) 0.0336(8) Uani 1 1 d . . .
N4 N -0.2060(4) 0.7500 -0.0375(3) 0.0297(11) Uani 1 2 d S . .
O1 O -0.2201(2) 0.49849(16) -0.0436(2) 0.0395(8) Uani 1 1 d . . .
O1W O -0.5045(4) 0.7500 -0.1667(3) 0.0520(14) Uani 1 2 d S . .
O2 O -0.3166(3) 0.63656(19) -0.2481(2) 0.0507(9) Uani 1 1 d . . .
O2W O -0.0176(5) 0.7500 0.3791(5) 0.080(2) Uani 1 2 d S . .
O3 O -0.4550(2) 0.6412(2) 0.0052(3) 0.0555(11) Uani 1 1 d . . .
O3WA O 0.1417(9) 0.5770(8) -0.0860(10) 0.064(4) Uani 0.50 1 d P A 1
O3WB O 0.1832(9) 0.5944(8) -0.0865(10) 0.057(3) Uani 0.50 1 d P B 2
O4 O -0.0797(2) 0.60720(16) -0.0789(2) 0.0344(7) Uani 1 1 d . . .
O4WA O 0.3726(8) 0.6643(8) -0.0691(10) 0.101(4) Uani 0.50 1 d P . .
O4WB O 0.3530(10) 0.6277(9) -0.0145(17) 0.158(8) Uani 0.50 1 d P . .
O5 O -0.0242(2) 0.68366(16) -0.1684(2) 0.0347(7) Uani 1 1 d . . .
O6 O -0.1648(2) 0.61112(16) 0.0724(2) 0.0332(7) Uani 1 1 d . . .
O7 O -0.2015(2) 0.68423(16) 0.1722(2) 0.0369(8) Uani 1 1 d . . .
O8 O 0.0657(2) 0.68456(15) -0.01057(18) 0.0275(6) Uani 1 1 d . . .
H8C H 0.1100 0.6531 -0.0338 0.033 Uiso 1 1 calc R . .
O9 O -0.01090(19) 0.68518(14) 0.13690(18) 0.0259(6) Uani 1 1 d . . .
H9A H -0.0038 0.6546 0.1838 0.031 Uiso 1 1 calc R . .
O10 O 0.0227(3) 0.5417(2) 0.0791(3) 0.0581(11) Uani 1 1 d . . .
H10A H 0.0741 0.5240 0.0678 0.070 Uiso 1 1 d R . .
H10B H -0.0203 0.5295 0.1115 0.070 Uiso 1 1 d R . .
O11 O 0.1670(3) 0.7500 -0.1615(3) 0.0418(12) Uani 1 2 d S . .
H11 H 0.1782 0.7152 -0.1892 0.050 Uiso 1 1 d R . .
O12 O 0.2855(4) 0.7500 0.1623(4) 0.077(2) Uani 1 2 d S . .
H12 H 0.2984 0.7835 0.1918 0.092 Uiso 1 1 d R . .
O13 O 0.2437(3) 0.7500 -0.0056(3) 0.0577(16) Uani 1 2 d S . .
H13A H 0.2316 0.7500 -0.0575 0.069 Uiso 1 2 d SR . .
H13B H 0.2958 0.7500 -0.0005 0.069 Uiso 1 2 d SR . .
O14 O 0.1251(3) 0.7500 0.2544(3) 0.0418(12) Uani 1 2 d S . .
H14A H 0.0785 0.7500 0.2863 0.050 Uiso 1 2 d SR . .
H14B H 0.1769 0.7500 0.2802 0.050 Uiso 1 2 d SR . .
O15 O 0.1770(3) 0.6360(2) 0.1268(3) 0.0578(11) Uani 1 1 d . . .
H15A H 0.2347 0.6309 0.1224 0.069 Uiso 1 1 d R . .
H15B H 0.1393 0.6079 0.1078 0.069 Uiso 1 1 d R . .
O16 O -0.2083(4) 0.7500 -0.1111(4) 0.081(2) Uani 1 2 d S . .
O17 O -0.1231(3) 0.7500 -0.0007(3) 0.0318(10) Uani 1 2 d S . .
O18 O -0.2719(4) 0.7500 0.0089(4) 0.072(2) Uani 1 2 d S . .
O19 O 0.4515(3) 0.5058(3) 0.1424(4) 0.093(2) Uani 1 1 d . . .
O20 O 0.4929(3) 0.5938(3) 0.2274(3) 0.0794(16) Uani 1 1 d . . .
O21 O 0.3473(6) 0.5827(5) 0.1784(9) 0.224(7) Uani 1 1 d . . .
O22 O 0.3942(7) 0.5153(5) 0.2760(5) 0.176(5) Uani 1 1 d . . .

loop_
_atom_site_aniso_label
_atom_site_aniso_U_11
_atom_site_aniso_U_22
_atom_site_aniso_U_33
_atom_site_aniso_U_23
_atom_site_aniso_U_13
_atom_site_aniso_U_12
Gd1 0.02625(18) 0.03005(18) 0.02468(18) 0.000 -0.00277(10) 0.000
Cu1 0.0313(4) 0.0260(4) 0.0241(4) 0.000 -0.0014(3) 0.000
Cu2 0.0284(3) 0.0269(3) 0.0238(3) -0.0023(2) 0.00007(19) -0.0020(2)
Cu3 0.0298(4) 0.0247(4) 0.0274(4) 0.000 0.0048(3) 0.000
Cl1 0.0384(7) 0.0700(10) 0.0716(11) -0.0341(8) 0.0058(6) -0.0085(7)
C1 0.033(2) 0.028(2) 0.034(3) -0.0003(18) -0.0054(18) -0.0078(18)
C2 0.043(3) 0.035(2) 0.037(3) 0.002(2) -0.011(2) -0.004(2)
C3 0.037(3) 0.041(3) 0.048(3) 0.000(2) -0.011(2) -0.003(2)
C4 0.051(3) 0.033(2) 0.029(3) -0.0016(19) -0.007(2) -0.006(2)
C5 0.043(3) 0.043(3) 0.026(3) -0.004(2) -0.0024(18) -0.007(2)
C6 0.029(2) 0.029(2) 0.026(2) -0.0025(17) 0.0009(16) 0.0002(17)
C7 0.039(3) 0.040(3) 0.041(3) 0.004(2) 0.004(2) -0.009(2)
C8 0.033(2) 0.041(3) 0.032(3) 0.000(2) 0.0075(18) -0.003(2)
C9 0.029(2) 0.028(2) 0.029(2) 0.0054(17) 0.0015(17) -0.0025(17)
N1 0.038(2) 0.043(2) 0.047(3) 0.002(2) -0.0090(19) 0.0084(19)
N2 0.037(2) 0.033(2) 0.028(2) 0.0028(16) -0.0052(15) -0.0054(16)
N3 0.035(2) 0.031(2) 0.035(2) -0.0001(16) -0.0030(16) -0.0004(16)
N4 0.031(3) 0.028(3) 0.030(3) 0.000 0.003(2) 0.000
O1 0.049(2) 0.0336(17) 0.0361(19) 0.0046(14) -0.0028(15) 0.0047(15)
O1W 0.055(3) 0.063(4) 0.038(3) 0.000 -0.006(2) 0.000
O2 0.069(3) 0.047(2) 0.035(2) 0.0100(17) -0.0110(17) 0.0060(19)
O2W 0.071(5) 0.076(5) 0.091(6) 0.000 0.001(4) 0.000
O3 0.035(2) 0.069(3) 0.062(3) 0.003(2) 0.0032(17) 0.0082(19)
O3WA 0.077(10) 0.068(10) 0.047(6) 0.006(6) 0.011(7) 0.030(7)
O3WB 0.066(9) 0.058(8) 0.049(6) 0.005(5) 0.022(7) 0.020(6)
O4 0.0413(18) 0.0374(17) 0.0244(17) 0.0002(14) -0.0034(13) -0.0089(14)
O4WA 0.077(8) 0.114(12) 0.112(12) 0.014(9) -0.004(7) 0.027(8)
O4WB 0.089(11) 0.118(14) 0.27(3) 0.015(15) -0.046(14) 0.016(10)
O5 0.0410(18) 0.0361(17) 0.0269(17) 0.0008(13) -0.0006(13) -0.0086(14)
O6 0.0295(16) 0.0372(17) 0.0330(18) -0.0045(14) 0.0026(13) -0.0035(13)
O7 0.0417(18) 0.0322(16) 0.0369(19) -0.0032(14) 0.0133(14) -0.0072(14)
O8 0.0277(14) 0.0282(15) 0.0265(16) 0.0005(12) 0.0010(12) 0.0026(12)
O9 0.0297(15) 0.0226(14) 0.0253(16) 0.0001(12) -0.0015(11) 0.0020(12)
O10 0.060(3) 0.045(2) 0.070(3) 0.007(2) 0.012(2) 0.0210(19)
O11 0.056(3) 0.038(3) 0.031(3) 0.000 0.011(2) 0.000
O12 0.040(3) 0.160(7) 0.032(3) 0.000 -0.008(2) 0.000
O13 0.031(3) 0.102(5) 0.040(3) 0.000 -0.001(2) 0.000
O14 0.036(3) 0.061(3) 0.028(3) 0.000 -0.0075(19) 0.000
O15 0.067(3) 0.046(2) 0.061(3) -0.004(2) -0.018(2) 0.020(2)
O16 0.046(4) 0.161(8) 0.036(4) 0.000 -0.005(2) 0.000
O17 0.029(2) 0.031(2) 0.035(3) 0.000 -0.0035(17) 0.000
O18 0.039(3) 0.125(6) 0.053(4) 0.000 0.006(3) 0.000
O19 0.078(3) 0.096(4) 0.105(4) -0.061(4) 0.039(3) -0.037(3)
O20 0.062(3) 0.098(4) 0.079(3) -0.051(3) 0.020(2) -0.036(3)
O21 0.119(6) 0.204(10) 0.348(16) -0.150(10) -0.126(8) 0.108(7)
O22 0.233(9) 0.189(9) 0.105(6) -0.045(6) 0.067(6) -0.155(8)

loop_
_atom_type_symbol
_atom_type_description
_atom_type_scat_dispersion_real
_atom_type_scat_dispersion_imag
_atom_type_scat_source
C C 0.0033 0.0016 'International Tables Vol C Tables 4.2.6.8 and 6.1.1.4'
H H 0.0000 0.0000 'International Tables Vol C Tables 4.2.6.8 and 6.1.1.4'
N N 0.0061 0.0033 'International Tables Vol C Tables 4.2.6.8 and 6.1.1.4'
O O 0.0106 0.0060 'International Tables Vol C Tables 4.2.6.8 and 6.1.1.4'
Cl Cl 0.1484 0.1585 'International Tables Vol C Tables 4.2.6.8 and 6.1.1.4'
Cu Cu 0.3201 1.2651 'International Tables Vol C Tables 4.2.6.8 and 6.1.1.4'
Gd Gd -0.1653 3.9035 'International Tables Vol C Tables 4.2.6.8 and 6.1.1.4'

loop_
_geom_angle_atom_site_label_1
_geom_angle_atom_site_label_2
_geom_angle_atom_site_label_3
_geom_angle
_geom_angle_site_symmetry_1
_geom_angle_site_symmetry_3
O14 Gd1 O13 137.42(17) . .
O14 Gd1 O8 137.94(9) . .
O13 Gd1 O8 73.61(13) . .
O14 Gd1 O8 137.94(9) . 7_575
O13 Gd1 O8 73.61(13) . 7_575
O8 Gd1 O8 65.92(14) . 7_575
O14 Gd1 O15 81.50(11) . .
O13 Gd1 O15 84.91(12) . .
O8 Gd1 O15 73.12(12) . .
O8 Gd1 O15 137.55(12) 7_575 .
O14 Gd1 O15 81.50(11) . 7_575
O13 Gd1 O15 84.91(12) . 7_575
O8 Gd1 O15 137.55(12) . 7_575
O8 Gd1 O15 73.12(12) 7_575 7_575
O15 Gd1 O15 141.8(2) . 7_575
O14 Gd1 O12 68.72(18) . .
O13 Gd1 O12 68.70(19) . .
O8 Gd1 O12 129.32(12) . .
O8 Gd1 O12 129.32(12) 7_575 .
O15 Gd1 O12 71.00(10) . .
O15 Gd1 O12 71.00(10) 7_575 .
O14 Gd1 O9 76.48(11) . .
O13 Gd1 O9 136.35(10) . .
O8 Gd1 O9 64.32(10) . .
O8 Gd1 O9 98.25(10) 7_575 .
O15 Gd1 O9 72.68(13) . .
O15 Gd1 O9 134.77(13) 7_575 .
O12 Gd1 O9 132.42(12) . .
O14 Gd1 O9 76.48(11) . 7_575
O13 Gd1 O9 136.35(10) . 7_575
O8 Gd1 O9 98.25(10) . 7_575
O8 Gd1 O9 64.32(10) 7_575 7_575
O15 Gd1 O9 134.77(13) . 7_575
O15 Gd1 O9 72.68(13) 7_575 7_575
O12 Gd1 O9 132.42(12) . 7_575
O9 Gd1 O9 64.04(13) . 7_575
O14 Gd1 Cu1 152.75(11) . .
O13 Gd1 Cu1 69.83(13) . .
O8 Gd1 Cu1 32.96(7) . .
O8 Gd1 Cu1 32.96(7) 7_575 .
O15 Gd1 Cu1 105.37(10) . .
O15 Gd1 Cu1 105.37(10) 7_575 .
O12 Gd1 Cu1 138.53(14) . .
O9 Gd1 Cu1 80.49(7) . .
O9 Gd1 Cu1 80.49(7) 7_575 .
O14 Gd1 Cu3 76.32(10) . .
O13 Gd1 Cu3 146.26(13) . .
O8 Gd1 Cu3 78.22(7) . .
O8 Gd1 Cu3 78.22(7) 7_575 .
O15 Gd1 Cu3 104.40(11) . .
O15 Gd1 Cu3 104.40(11) 7_575 .
O12 Gd1 Cu3 145.04(14) . .
O9 Gd1 Cu3 32.10(7) . .
O9 Gd1 Cu3 32.10(7) 7_575 .
Cu1 Gd1 Cu3 76.43(2) . .
O14 Gd1 Cu2 108.41(8) . .
O13 Gd1 Cu2 104.89(10) . .
O8 Gd1 Cu2 31.66(7) . .
O8 Gd1 Cu2 79.44(7) 7_575 .
O15 Gd1 Cu2 71.19(11) . .
O15 Gd1 Cu2 146.92(10) 7_575 .
O12 Gd1 Cu2 142.067(16) . .
O9 Gd1 Cu2 32.73(7) . .
O9 Gd1 Cu2 79.03(7) 7_575 .
Cu1 Gd1 Cu2 52.271(14) . .
Cu3 Gd1 Cu2 51.075(18) . .
O5 Cu1 O5 87.6(2) . 7_575
O5 Cu1 O8 176.70(13) . 7_575
O5 Cu1 O8 93.69(13) 7_575 7_575
O5 Cu1 O8 93.69(13) . .
O5 Cu1 O8 176.70(13) 7_575 .
O8 Cu1 O8 84.89(18) 7_575 .
O5 Cu1 O11 91.11(13) . .
O5 Cu1 O11 91.11(13) 7_575 .
O8 Cu1 O11 91.92(13) 7_575 .
O8 Cu1 O11 91.92(13) . .
O5 Cu1 Gd1 136.11(10) . .
O5 Cu1 Gd1 136.11(10) 7_575 .
O8 Cu1 Gd1 42.45(9) 7_575 .
O8 Cu1 Gd1 42.45(9) . .
O11 Cu1 Gd1 91.88(13) . .
O8 Cu2 O4 93.87(13) . .
O8 Cu2 O6 173.03(13) . .
O4 Cu2 O6 88.22(14) . .
O8 Cu2 O9 83.38(12) . .
O4 Cu2 O9 175.55(13) . .
O6 Cu2 O9 94.11(13) . .
O8 Cu2 O10 97.65(14) . .
O4 Cu2 O10 94.88(15) . .
O6 Cu2 O10 88.79(14) . .
O9 Cu2 O10 88.97(14) . .
O8 Cu2 Cu3 98.59(9) . .
O4 Cu2 Cu3 139.09(10) . .
O6 Cu2 Cu3 75.63(9) . .
O9 Cu2 Cu3 38.59(8) . .
O10 Cu2 Cu3 121.53(11) . .
O8 Cu2 Gd1 40.99(9) . .
O4 Cu2 Gd1 134.49(10) . .
O6 Cu2 Gd1 135.79(10) . .
O9 Cu2 Gd1 42.48(8) . .
O10 Cu2 Gd1 96.63(11) . .
Cu3 Cu2 Gd1 64.18(2) . .
O7 Cu3 O7 87.1(2) . 7_575
O7 Cu3 O9 93.82(13) . .
O7 Cu3 O9 176.18(14) 7_575 .
O7 Cu3 O9 176.18(14) . 7_575
O7 Cu3 O9 93.82(13) 7_575 7_575
O9 Cu3 O9 84.97(17) . 7_575
O7 Cu3 Cu2 80.11(10) . .
O7 Cu3 Cu2 144.30(11) 7_575 .
O9 Cu3 Cu2 39.49(8) . .
O9 Cu3 Cu2 101.09(9) 7_575 .
O7 Cu3 Cu2 144.30(11) . 7_575
O7 Cu3 Cu2 80.11(10) 7_575 7_575
O9 Cu3 Cu2 101.09(9) . 7_575
O9 Cu3 Cu2 39.49(8) 7_575 7_575
Cu2 Cu3 Cu2 91.07(4) . 7_575
O7 Cu3 Gd1 136.40(10) . .
O7 Cu3 Gd1 136.40(10) 7_575 .
O9 Cu3 Gd1 42.60(9) . .
O9 Cu3 Gd1 42.60(9) 7_575 .
Cu2 Cu3 Gd1 64.743(17) . .
Cu2 Cu3 Gd1 64.743(17) 7_575 .
O21 Cl1 O20 113.1(5) . .
O21 Cl1 O19 110.8(5) . .
O20 Cl1 O19 112.3(3) . .
O21 Cl1 O22 104.4(8) . .
O20 Cl1 O22 107.2(4) . .
O19 Cl1 O22 108.5(5) . .
O1 C1 N3 122.4(4) . .
O1 C1 N2 121.1(4) . .
N3 C1 N2 116.5(4) . .
O2 C2 N1 122.3(5) . .
O2 C2 N2 122.0(5) . .
N1 C2 N2 115.7(5) . .
O3 C3 N1 123.2(5) . .
O3 C3 N3 121.8(5) . .
N1 C3 N3 115.0(5) . .
N2 C4 C5 113.5(4) . .
C6 C5 C4 115.3(4) . .
O5 C6 O4 126.3(4) . .
O5 C6 C5 115.4(4) . .
O4 C6 C5 118.4(4) . .
N3 C7 C8 112.5(4) . .
C9 C8 C7 116.6(4) . .
O6 C9 O7 125.4(4) . .
O6 C9 C8 119.3(4) . .
O7 C9 C8 115.3(4) . .
C2 N1 C3 125.9(4) . .
C2 N2 C1 123.1(4) . .
C2 N2 C4 117.4(4) . .
C1 N2 C4 119.4(4) . .
C1 N3 C3 123.1(4) . .
C1 N3 C7 119.2(4) . .
C3 N3 C7 117.6(4) . .
O16 N4 O18 126.2(6) . .
O16 N4 O17 117.7(5) . .
O18 N4 O17 116.1(6) . .
C6 O4 Cu2 129.6(3) . .
C6 O5 Cu1 128.0(3) . .
C9 O6 Cu2 131.3(3) . .
C9 O7 Cu3 125.0(3) . .
Cu2 O8 Cu1 104.81(14) . .
Cu2 O8 Gd1 107.35(13) . .
Cu1 O8 Gd1 104.59(13) . .
Cu3 O9 Cu2 101.92(13) . .
Cu3 O9 Gd1 105.30(12) . .
Cu2 O9 Gd1 104.80(12) . .

loop_
_geom_bond_atom_site_label_1
_geom_bond_atom_site_label_2
_geom_bond_distance
_geom_bond_site_symmetry_2
Gd1 O14 2.425(5) .
Gd1 O13 2.423(5) .
Gd1 O8 2.438(3) .
Gd1 O8 2.438(3) 7_575
Gd1 O15 2.445(4) .
Gd1 O15 2.445(4) 7_575
Gd1 O12 2.473(5) .
Gd1 O9 2.478(3) .
Gd1 O9 2.478(3) 7_575
Gd1 Cu1 3.4963(13) .
Gd1 Cu3 3.5318(13) .
Gd1 Cu2 3.5483(9) .
Cu1 O5 1.944(3) .
Cu1 O5 1.944(3) 7_575
Cu1 O8 1.966(3) 7_575
Cu1 O8 1.966(3) .
Cu1 O11 2.372(5) .
Cu2 O8 1.951(3) .
Cu2 O4 1.957(3) .
Cu2 O6 1.963(3) .
Cu2 O9 1.984(3) .
Cu2 O10 2.407(4) .
Cu2 Cu3 3.0523(10) .
Cu3 O7 1.934(3) .
Cu3 O7 1.934(3) 7_575
Cu3 O9 1.946(3) .
Cu3 O9 1.946(3) 7_575
Cu3 Cu2 3.0523(10) 7_575
Cl1 O21 1.328(7) .
Cl1 O20 1.395(4) .
Cl1 O19 1.406(5) .
Cl1 O22 1.440(8) .
C1 O1 1.223(5) .
C1 N3 1.381(6) .
C1 N2 1.399(6) .
C2 O2 1.216(6) .
C2 N1 1.368(7) .
C2 N2 1.372(6) .
C3 O3 1.211(7) .
C3 N1 1.376(7) .
C3 N3 1.393(6) .
C4 N2 1.472(6) .
C4 C5 1.529(7) .
C5 C6 1.512(6) .
C6 O5 1.261(5) .
C6 O4 1.274(5) .
C7 N3 1.480(6) .
C7 C8 1.523(7) .
C8 C9 1.488(6) .
C9 O6 1.252(5) .
C9 O7 1.276(6) .
N4 O16 1.183(8) .
N4 O18 1.215(8) .
N4 O17 1.345(7) .
O4WA O4WB 1.18(2) .
